data_2226148
loop_
_publ_author_name
'Al Othman, Zeid Abdellah'
'Toumi Akriche, Samah'
'Rzaigui, Mohamed'
'Mahfouz, Refaat Mohamed'

_publ_section_title
;
 2-Amino-3-nitropyridinium perrhenate
;
_journal_coeditor_code HB5451
_journal_issue 6
_journal_name_full 'Acta Crystallographica Section E'
_journal_page_first m689
_journal_paper_doi 10.1107/S160053681001812X
_journal_volume 66
_journal_year 2010
_chemical_formula_iupac '(C5 H6 N3 O2) [Re O4]'
_chemical_formula_moiety 'C5 H6 N3 O2 +, O4 Re -'
_chemical_formula_sum 'C5 H6 N3 O6 Re'
_chemical_formula_weight 390.33
_chemical_name_systematic
;
2-Amino-3-nitropyridinium perrhenate
;
_space_group_IT_number 14
_symmetry_cell_setting monoclinic
_symmetry_space_group_name_Hall '-P 2ybc'
_symmetry_space_group_name_H-M 'P 1 21/c 1'
_atom_sites_solution_hydrogens geom
_atom_sites_solution_primary direct
_atom_sites_solution_secondary difmap
_audit_creation_method SHELXL-97
_cell_angle_alpha 90.00
_cell_angle_beta 117.52(5)
_cell_angle_gamma 90.00
_cell_formula_units_Z 4
_cell_length_a 6.235(3)
_cell_length_b 22.030(2)
_cell_length_c 7.840(6)
_cell_measurement_reflns_used 25
_cell_measurement_temperature 293
_cell_measurement_theta_max 11
_cell_measurement_theta_min 9
_cell_volume 955.0(10)
_computing_cell_refinement 'CAD-4 EXPRESS (Enraf--Nonius, 1994)'
_computing_data_collection 'CAD-4 EXPRESS (Enraf--Nonius, 1994)'
_computing_data_reduction 'XCAD4 (Harms & Wocadlo, 1995)'
_computing_molecular_graphics 'ORTEP-3 (Farrugia, 1997) and DIAMOND (Brandenburg & Putz, 2005)'
_computing_publication_material 'WinGX (Farrugia, 1999)'
_computing_structure_refinement 'SHELXL97 (Sheldrick, 2008)'
_computing_structure_solution 'SHELXS97 (Sheldrick, 2008)'
_diffrn_ambient_temperature 293
_diffrn_measured_fraction_theta_full 0.999
_diffrn_measured_fraction_theta_max 0.999
_diffrn_measurement_device '\k-geometry diffractometer'
_diffrn_measurement_device_type 'Enraf--Nonius CAD-4'
_diffrn_measurement_method 'non-profiled omega scans'
_diffrn_radiation_monochromator graphite
_diffrn_radiation_type AgK\a
_diffrn_radiation_wavelength 0.56087
_diffrn_reflns_av_R_equivalents 0.0274
_diffrn_reflns_av_sigmaI/netI 0.0355
_diffrn_reflns_limit_h_max 10
_diffrn_reflns_limit_h_min -10
_diffrn_reflns_limit_k_max 0
_diffrn_reflns_limit_k_min -36
_diffrn_reflns_limit_l_max 13
_diffrn_reflns_limit_l_min -12
_diffrn_reflns_number 7565
_diffrn_reflns_theta_full 27.97
_diffrn_reflns_theta_max 27.97
_diffrn_reflns_theta_min 2.42
_diffrn_standards_decay_% 4
_diffrn_standards_interval_time 120
_diffrn_standards_number 2
_exptl_absorpt_coefficient_mu 6.863
_exptl_absorpt_correction_T_max 0.1340
_exptl_absorpt_correction_T_min 0.0535
_exptl_absorpt_correction_type multi-scan
_exptl_absorpt_process_details '(Blessing, 1995)'
_exptl_crystal_colour yellow
_exptl_crystal_density_diffrn 2.715
_exptl_crystal_density_method 'not measured'
_exptl_crystal_description prism
_exptl_crystal_F_000 720
_exptl_crystal_size_max 0.50
_exptl_crystal_size_mid 0.40
_exptl_crystal_size_min 0.30
_refine_diff_density_max 2.710
_refine_diff_density_min -2.352
_refine_ls_extinction_coef 0.033(2)
_refine_ls_extinction_expression Fc^*^=kFc[1+0.001xFc^2^\l^3^/sin(2\q)]^-1/4^
_refine_ls_extinction_method 'SHELXL97 (Sheldrick, 2008)'
_refine_ls_goodness_of_fit_ref 1.068
_refine_ls_hydrogen_treatment constr
_refine_ls_matrix_type full
_refine_ls_number_parameters 137
_refine_ls_number_reflns 4682
_refine_ls_number_restraints 24
_refine_ls_restrained_S_all 1.584
_refine_ls_R_factor_all 0.0578
_refine_ls_R_factor_gt 0.0398
_refine_ls_shift/su_max 0.037
_refine_ls_shift/su_mean 0.002
_refine_ls_structure_factor_coef Fsqd
_refine_ls_weighting_details 'calc w=1/[\s^2^(Fo^2^)+(0.0520P)^2^+2.5911P] where P=(Fo^2^+2Fc^2^)/3'
_refine_ls_weighting_scheme calc
_refine_ls_wR_factor_gt 0.1034
_refine_ls_wR_factor_ref 0.1109
_reflns_number_gt 3532
_reflns_number_total 4682
_reflns_threshold_expression I>2\s(I)
_cod_data_source_file hb5451.cif
_cod_data_source_block I
_cod_depositor_comments
;
The following automatic conversions were performed:
'_symmetry_cell_setting' value 'Monoclinic' changed to 'monoclinic'
according to '/home/saulius/struct/CIF-dictionaries/cif_core.dic'
dictionary named 'cif_core.dic' version 2.4.1 from 2010-06-29.

Automatic conversion script
Id: cif_fix_enum 1527 2010-12-29 10:47:43Z saulius 
;
_cod_original_cell_volume 955.0(9)
_cod_original_sg_symbol_H-M 'P 21/c'
_cod_database_code 2226148
_cod_database_fobs_code 2226148

loop_
_symmetry_equiv_pos_as_xyz
'x, y, z'
'-x, y+1/2, -z+1/2'
'-x, -y, -z'
'x, -y-1/2, z-1/2'

loop_
_atom_site_type_symbol
_atom_site_label
_atom_site_fract_x
_atom_site_fract_y
_atom_site_fract_z
_atom_site_U_iso_or_equiv
_atom_site_adp_type
_atom_site_calc_flag
_atom_site_refinement_flags
_atom_site_occupancy
_atom_site_disorder_assembly
_atom_site_disorder_group
Re Re1 0.71309(5) 0.940210(14) 0.25037(4) 0.03320(12) Uani d . 1 . .
O O1 0.5590(13) 0.9742(3) 0.3597(10) 0.0450(14) Uani d . 1 . .
O O2 0.9536(13) 0.9832(4) 0.2759(11) 0.0544(17) Uani d . 1 . .
O O3 0.8207(16) 0.8717(4) 0.3586(14) 0.062(2) Uani d . 1 . .
O O4 0.5164(14) 0.9265(4) 0.0220(10) 0.0568(19) Uani d D 1 . .
O O5 0.2048(17) 0.7952(4) 0.6686(16) 0.073(2) Uani d U 1 . .
O O6 0.453(2) 0.7369(5) 0.8873(17) 0.088(3) Uani d U 1 . .
N N1 0.7550(13) 0.9105(4) 0.7469(10) 0.0400(14) Uani d U 1 . .
H H1 0.7366 0.9443 0.6867 0.048 Uiso calc R 1 . .
N N2 0.3526(15) 0.8922(3) 0.5588(11) 0.0427(15) Uani d U 1 . .
H H2A 0.3378 0.9264 0.5019 0.051 Uiso calc R 1 . .
H H2B 0.2288 0.8690 0.5260 0.051 Uiso calc R 1 . .
N N3 0.4105(19) 0.7821(4) 0.7905(14) 0.053(2) Uani d U 1 . .
C C1 0.5584(15) 0.8757(3) 0.6920(11) 0.0338(13) Uani d DU 1 . .
C C2 0.6059(16) 0.8218(4) 0.8141(13) 0.0386(14) Uani d U 1 . .
C C3 0.8316(19) 0.8088(4) 0.9565(15) 0.050(2) Uani d U 1 . .
H H3 0.8578 0.7733 1.0280 0.060 Uiso calc R 1 . .
C C4 1.0226(19) 0.8481(6) 0.9954(18) 0.058(3) Uani d U 1 . .
H H4 1.1769 0.8402 1.0937 0.070 Uiso calc R 1 . .
C C5 0.9753(18) 0.8982(5) 0.8848(15) 0.050(2) Uani d U 1 . .
H H5 1.1009 0.9248 0.9059 0.060 Uiso calc R 1 . .

loop_
_atom_site_aniso_label
_atom_site_aniso_U_11
_atom_site_aniso_U_22
_atom_site_aniso_U_33
_atom_site_aniso_U_12
_atom_site_aniso_U_13
_atom_site_aniso_U_23
Re1 0.03010(15) 0.03753(17) 0.03126(16) -0.00110(11) 0.01359(11) -0.00198(11)
O1 0.057(4) 0.041(3) 0.045(3) -0.001(3) 0.030(3) -0.002(3)
O2 0.040(3) 0.067(5) 0.055(4) -0.007(3) 0.022(3) 0.008(3)
O3 0.062(5) 0.046(4) 0.076(6) 0.010(3) 0.030(4) 0.017(4)
O4 0.044(4) 0.078(5) 0.039(3) 0.001(3) 0.012(3) -0.019(3)
O5 0.057(5) 0.057(5) 0.090(7) -0.021(4) 0.021(4) 0.005(5)
O6 0.090(7) 0.059(6) 0.103(8) -0.012(5) 0.034(6) 0.036(5)
N1 0.041(3) 0.037(3) 0.046(4) -0.001(2) 0.023(3) 0.006(3)
N2 0.046(4) 0.035(3) 0.037(3) -0.001(3) 0.010(3) 0.006(3)
N3 0.064(5) 0.031(3) 0.064(5) -0.004(3) 0.029(4) 0.003(3)
C1 0.039(3) 0.028(3) 0.034(3) -0.001(2) 0.017(3) -0.003(2)
C2 0.044(4) 0.028(3) 0.046(4) 0.003(3) 0.023(3) 0.002(3)
C3 0.054(5) 0.038(4) 0.057(5) 0.014(3) 0.024(4) 0.017(4)
C4 0.041(4) 0.062(6) 0.066(6) 0.009(4) 0.021(4) 0.016(5)
C5 0.040(4) 0.057(5) 0.052(5) -0.001(4) 0.020(4) 0.008(4)

loop_
_atom_type_symbol
_atom_type_description
_atom_type_scat_dispersion_real
_atom_type_scat_dispersion_imag
_atom_type_scat_source
C C 0.0015 0.0009 'International Tables Vol C Tables 4.2.6.8 and 6.1.1.4'
H H 0.0000 0.0000 'International Tables Vol C Tables 4.2.6.8 and 6.1.1.4'
N N 0.0030 0.0019 'International Tables Vol C Tables 4.2.6.8 and 6.1.1.4'
O O 0.0056 0.0036 'International Tables Vol C Tables 4.2.6.8 and 6.1.1.4'
Re Re -0.4693 4.8944 'International Tables Vol C Tables 4.2.6.8 and 6.1.1.4'

loop_
_geom_angle_atom_site_label_1
_geom_angle_atom_site_label_2
_geom_angle_atom_site_label_3
_geom_angle_site_symmetry_1
_geom_angle_site_symmetry_3
_geom_angle
_geom_angle_publ_flag
O4 Re1 O2 . . 113.4(4) ?
O4 Re1 O3 . . 107.4(4) ?
O2 Re1 O3 . . 108.1(4) ?
O4 Re1 O1 . . 108.1(4) ?
O2 Re1 O1 . . 111.2(4) ?
O3 Re1 O1 . . 108.5(4) ?
C5 N1 C1 . . 126.5(8) ?
C5 N1 H1 . . 116.8 ?
C1 N1 H1 . . 116.8 ?
C1 N2 H2A . . 120.0 ?
C1 N2 H2B . . 120.0 ?
H2A N2 H2B . . 120.0 ?
O6 N3 O5 . . 122.0(10) ?
O6 N3 C2 . . 119.7(10) ?
O5 N3 C2 . . 118.3(8) ?
N2 C1 N1 . . 121.7(8) ?
N2 C1 C2 . . 126.0(8) ?
N1 C1 C2 . . 112.1(7) ?
C3 C2 N3 . . 118.0(8) ?
C3 C2 C1 . . 121.8(8) ?
N3 C2 C1 . . 120.3(8) ?
C2 C3 C4 . . 120.3(9) ?
C2 C3 H3 . . 119.9 ?
C4 C3 H3 . . 119.9 ?
C5 C4 C3 . . 117.3(10) ?
C5 C4 H4 . . 121.3 ?
C3 C4 H4 . . 121.3 ?
N1 C5 C4 . . 121.9(10) ?
N1 C5 H5 . . 119.1 ?
C4 C5 H5 . . 119.1 ?

loop_
_geom_bond_atom_site_label_1
_geom_bond_atom_site_label_2
_geom_bond_site_symmetry_2
_geom_bond_distance
_geom_bond_publ_flag
Re1 O1 . 1.726(6) y
Re1 O2 . 1.706(7) y
Re1 O3 . 1.708(8) y
Re1 O4 . 1.665(7) y
N1 C5 . 1.325(12) ?
N1 C1 . 1.338(11) ?
N1 H1 . 0.8600 ?
N2 C1 . 1.277(11) ?
N2 H2A . 0.8600 ?
N2 H2B . 0.8600 ?
C2 C3 . 1.363(13) ?
C2 N3 . 1.441(12) ?
C2 C1 . 1.466(11) ?
O5 N3 . 1.228(14) ?
N3 O6 . 1.206(12) ?
C3 C4 . 1.387(16) ?
C3 H3 . 0.9300 ?
C5 C4 . 1.350(15) ?
C5 H5 . 0.9300 ?
C4 H4 . 0.9300 ?

loop_
_geom_hbond_atom_site_label_D
_geom_hbond_atom_site_label_H
_geom_hbond_atom_site_label_A
_geom_hbond_site_symmetry_A
_geom_hbond_distance_DH
_geom_hbond_distance_HA
_geom_hbond_distance_DA
_geom_hbond_angle_DHA
N1 H1 O1 . 0.86 2.37 3.041(10) 135
N1 H1 O2 3_776 0.86 2.42 3.018(10) 128
N1 H1 O1 3_676 0.86 2.48 3.077(11) 128
N2 H2A O1 . 0.86 2.38 3.036(10) 133
N2 H2A O1 3_676 0.86 2.40 3.010(10) 129
N2 H2A O2 1_455 0.86 2.55 3.168(11) 129
N2 H2B O5 . 0.86 2.02 2.624(11) 127
N2 H2B O3 1_455 0.86 2.26 2.976(12) 141
C3 H3 O5 4_676 0.93 2.44 3.138(12) 132
C5 H5 O4 1_656 0.93 2.32 3.094(13) 141
C5 H5 O2 3_776 0.93 2.41 3.020(13) 123

loop_
_geom_torsion_atom_site_label_1
_geom_torsion_atom_site_label_2
_geom_torsion_atom_site_label_3
_geom_torsion_atom_site_label_4
_geom_torsion_site_symmetry_1
_geom_torsion_site_symmetry_2
_geom_torsion_site_symmetry_3
_geom_torsion_site_symmetry_4
_geom_torsion
_geom_torsion_publ_flag
C3 C2 N3 O6 . . . . -4.7(15) ?
C1 C2 N3 O6 . . . . 177.5(10) ?
C3 C2 N3 O5 . . . . 176.6(10) ?
C1 C2 N3 O5 . . . . -1.2(14) ?
N3 C2 C3 C4 . . . . -174.9(10) ?
C1 C2 C3 C4 . . . . 2.9(15) ?
C1 N1 C5 C4 . . . . -3.5(17) ?
N1 C5 C4 C3 . . . . 1.4(18) ?
C2 C3 C4 C5 . . . . -1.3(17) ?
C5 N1 C1 N2 . . . . 179.0(9) ?
C5 N1 C1 C2 . . . . 4.7(12) ?
C3 C2 C1 N2 . . . . -178.3(9) ?
N3 C2 C1 N2 . . . . -0.6(13) ?
C3 C2 C1 N1 . . . . -4.3(12) ?
N3 C2 C1 N1 . . . . 173.5(8) ?
